data_2223928
loop_
_publ_author_name
'Tseng, Feng-Shuen'
'Lin, Chia-Her'

_publ_section_title
;
 4,4'-Trimethylenedipiperidiniumbenzene-1,4-dicarboxylate
;
_journal_coeditor_code NC2162
_journal_issue 11
_journal_name_full 'Acta Crystallographica Section E'
_journal_page_first o2822
_journal_paper_doi 10.1107/S1600536809042901
_journal_volume 65
_journal_year 2009
_chemical_formula_iupac 'C13 H28 N2 2+ , C8 H4 O4 2-'
_chemical_formula_moiety 'C13 H28 N2, C8 H4 O4'
_chemical_formula_sum 'C21 H32 N2 O4'
_chemical_formula_weight 376.49
_chemical_name_systematic
;
 4,4'-Trimethylenedipiperidiniumbenzene-1,4-dicarboxylate
;
_space_group_IT_number 15
_symmetry_cell_setting monoclinic
_symmetry_space_group_name_Hall '-C 2yc'
_symmetry_space_group_name_H-M 'C 1 2/c 1'
_atom_sites_solution_hydrogens geom
_atom_sites_solution_primary direct
_atom_sites_solution_secondary difmap
_audit_creation_method SHELXL-97
_cell_angle_alpha 90.00
_cell_angle_beta 108.610(3)
_cell_angle_gamma 90.00
_cell_formula_units_Z 4
_cell_length_a 20.2902(18)
_cell_length_b 8.4534(8)
_cell_length_c 11.8815(9)
_cell_measurement_reflns_used 2292
_cell_measurement_temperature 295(2)
_cell_measurement_theta_max 26.128
_cell_measurement_theta_min 2.997
_cell_volume 1931.4(3)
_computing_cell_refinement 'SAINT-Plus (Bruker, 2008)'
_computing_data_collection 'APEX2 (Bruker, 2008)'
_computing_data_reduction 'SAINT-Plus (Bruker, 2008)'
_computing_molecular_graphics 'DIAMOND (Brandenburg, 2009)'
_computing_publication_material 'SHELXTL (Sheldrick, 2008)'
_computing_structure_refinement 'SHELXL-97 (Sheldrick, 2008)'
_computing_structure_solution 'SHELXS-97 (Sheldrick, 2008)'
_diffrn_ambient_temperature 295(2)
_diffrn_detector_area_resol_mean 8.3333
_diffrn_measured_fraction_theta_full 0.949
_diffrn_measured_fraction_theta_max 0.949
_diffrn_measurement_device_type 'Bruker APEXII CCD'
_diffrn_measurement_method '\f and \w scans'
_diffrn_radiation_monochromator graphite
_diffrn_radiation_source 'fine-focus sealed tube'
_diffrn_radiation_type MoK\a
_diffrn_radiation_wavelength 0.71073
_diffrn_reflns_av_R_equivalents 0.1136
_diffrn_reflns_av_sigmaI/netI 0.1213
_diffrn_reflns_limit_h_max 26
_diffrn_reflns_limit_h_min -25
_diffrn_reflns_limit_k_max 9
_diffrn_reflns_limit_k_min -11
_diffrn_reflns_limit_l_max 14
_diffrn_reflns_limit_l_min -10
_diffrn_reflns_number 9090
_diffrn_reflns_theta_full 28.33
_diffrn_reflns_theta_max 28.33
_diffrn_reflns_theta_min 2.12
_exptl_absorpt_coefficient_mu 0.089
_exptl_absorpt_correction_T_max 0.9824
_exptl_absorpt_correction_T_min 0.9780
_exptl_absorpt_correction_type multi-scan
_exptl_absorpt_process_details '(SADABS; Bruker, 2008)'
_exptl_crystal_colour colourless
_exptl_crystal_density_diffrn 1.295
_exptl_crystal_density_method 'not measured'
_exptl_crystal_description columnar
_exptl_crystal_F_000 816
_exptl_crystal_size_max 0.25
_exptl_crystal_size_mid 0.20
_exptl_crystal_size_min 0.20
_refine_diff_density_max 0.181
_refine_diff_density_min -0.204
_refine_ls_extinction_coef 0.0026(5)
_refine_ls_extinction_expression Fc^*^=kFc[1+0.001xFc^2^\l^3^/sin(2\q)]^-1/4^
_refine_ls_extinction_method SHELXL
_refine_ls_goodness_of_fit_ref 0.815
_refine_ls_hydrogen_treatment constr
_refine_ls_matrix_type full
_refine_ls_number_parameters 124
_refine_ls_number_reflns 2286
_refine_ls_number_restraints 0
_refine_ls_restrained_S_all 0.815
_refine_ls_R_factor_all 0.1148
_refine_ls_R_factor_gt 0.0462
_refine_ls_shift/su_max 0.000
_refine_ls_shift/su_mean 0.000
_refine_ls_structure_factor_coef Fsqd
_refine_ls_weighting_details 'calc w=1/[\s^2^(Fo^2^)+(0.0287P)^2^+0.0000P] where P=(Fo^2^+2Fc^2^)/3'
_refine_ls_weighting_scheme calc
_refine_ls_wR_factor_gt 0.0824
_refine_ls_wR_factor_ref 0.0949
_reflns_number_gt 1073
_reflns_number_total 2286
_reflns_threshold_expression >2sigma(I)
_cod_data_source_file nc2162.cif
_cod_data_source_block I
_cod_original_sg_symbol_Hall '-C 2yc '
_cod_original_sg_symbol_H-M 'C 2/c'
_cod_database_code 2223928
_cod_database_fobs_code 2223928

loop_
_symmetry_equiv_pos_as_xyz
'x, y, z'
'-x, y, -z+1/2'
'x+1/2, y+1/2, z'
'-x+1/2, y+1/2, -z+1/2'
'-x, -y, -z'
'x, -y, z-1/2'
'-x+1/2, -y+1/2, -z'
'x+1/2, -y+1/2, z-1/2'

loop_
_atom_site_type_symbol
_atom_site_label
_atom_site_fract_x
_atom_site_fract_y
_atom_site_fract_z
_atom_site_U_iso_or_equiv
_atom_site_adp_type
_atom_site_calc_flag
_atom_site_refinement_flags
_atom_site_occupancy
_atom_site_disorder_assembly
_atom_site_disorder_group
N N1 -0.28726(7) 0.06898(17) -0.42869(12) 0.0323(4) Uani d . 1 . .
H H1N1 -0.3055 0.1498 -0.4782 0.039 Uiso calc R 1 . .
H H2N1 -0.2517 0.0285 -0.4493 0.039 Uiso calc R 1 . .
C C4 -0.38067(9) 0.0846(2) -0.28506(14) 0.0280(4) Uani d . 1 . .
H H4A -0.3658 -0.0015 -0.2272 0.034 Uiso calc R 1 . .
C C5 -0.44100(9) 0.1711(2) -0.26231(15) 0.0308(5) Uani d . 1 . .
H H5A -0.4226 0.2327 -0.1902 0.037 Uiso calc R 1 . .
H H5B -0.4601 0.2450 -0.3269 0.037 Uiso calc R 1 . .
C C7 -0.5000 0.0702(3) -0.2500 0.0322(7) Uani d S 1 . .
H H7A -0.4829 0.0036 -0.1814 0.039 Uiso d R 1 . .
C C8 -0.34100(9) -0.0545(2) -0.44141(16) 0.0343(5) Uani d . 1 . .
H H8A -0.3213 -0.1429 -0.3896 0.041 Uiso calc R 1 . .
H H8B -0.3569 -0.0929 -0.5226 0.041 Uiso calc R 1 . .
C C9 -0.26075(9) 0.1290(2) -0.30457(15) 0.0379(5) Uani d . 1 . .
H H9A -0.2259 0.2099 -0.2988 0.045 Uiso calc R 1 . .
H H9B -0.2390 0.0432 -0.2515 0.045 Uiso calc R 1 . .
C C10 -0.40175(9) 0.0137(2) -0.40950(15) 0.0310(5) Uani d . 1 . .
H H10A -0.4357 -0.0692 -0.4152 0.037 Uiso calc R 1 . .
H H10B -0.4238 0.0950 -0.4667 0.037 Uiso calc R 1 . .
C C13 -0.31977(9) 0.1974(2) -0.26785(16) 0.0354(5) Uani d . 1 . .
H H13A -0.3364 0.2927 -0.3136 0.042 Uiso calc R 1 . .
H H13B -0.3020 0.2274 -0.1848 0.042 Uiso calc R 1 . .
O O1 -0.13904(7) 0.19495(16) -0.41743(12) 0.0428(4) Uani d . 1 . .
O O2 -0.18035(7) -0.03599(17) -0.50059(12) 0.0522(4) Uani d . 1 . .
C C6 -0.06382(9) 0.0291(2) -0.48175(15) 0.0290(4) Uani d . 1 . .
C C11 -0.13273(10) 0.0646(2) -0.46455(16) 0.0346(5) Uani d . 1 . .
C C12 -0.05893(10) -0.0776(2) -0.56701(16) 0.0345(5) Uani d . 1 . .
H H12A -0.0986 -0.1304 -0.6131 0.041 Uiso calc R 1 . .
C C14 -0.00395(10) 0.1067(2) -0.41537(15) 0.0345(5) Uani d . 1 . .
H H14A -0.0062 0.1796 -0.3580 0.041 Uiso calc R 1 . .

loop_
_atom_site_aniso_label
_atom_site_aniso_U_11
_atom_site_aniso_U_22
_atom_site_aniso_U_33
_atom_site_aniso_U_12
_atom_site_aniso_U_13
_atom_site_aniso_U_23
N1 0.0262(9) 0.0356(10) 0.0398(10) 0.0020(7) 0.0173(7) 0.0003(7)
C4 0.0246(10) 0.0315(11) 0.0309(11) -0.0002(9) 0.0130(8) 0.0033(8)
C5 0.0279(11) 0.0354(12) 0.0339(11) -0.0001(9) 0.0164(8) -0.0012(8)
C7 0.0281(15) 0.0353(17) 0.0388(16) 0.000 0.0186(12) 0.000
C8 0.0299(11) 0.0354(12) 0.0406(12) -0.0022(9) 0.0154(9) -0.0048(9)
C9 0.0271(11) 0.0500(13) 0.0378(12) -0.0074(10) 0.0121(9) -0.0076(9)
C10 0.0233(10) 0.0347(12) 0.0371(11) -0.0039(9) 0.0125(8) -0.0012(9)
C13 0.0305(12) 0.0445(13) 0.0342(11) -0.0034(10) 0.0148(9) -0.0055(9)
O1 0.0409(9) 0.0385(9) 0.0579(9) 0.0085(7) 0.0281(7) 0.0027(7)
O2 0.0315(9) 0.0544(10) 0.0797(11) -0.0039(8) 0.0303(7) -0.0104(8)
C6 0.0255(11) 0.0287(11) 0.0377(11) 0.0039(9) 0.0170(8) 0.0077(9)
C11 0.0306(12) 0.0374(13) 0.0417(12) 0.0074(11) 0.0199(9) 0.0108(10)
C12 0.0265(11) 0.0358(13) 0.0421(12) 0.0002(9) 0.0123(9) -0.0004(9)
C14 0.0355(12) 0.0336(13) 0.0382(12) 0.0044(10) 0.0173(9) -0.0007(9)

loop_
_atom_type_symbol
_atom_type_description
_atom_type_scat_dispersion_real
_atom_type_scat_dispersion_imag
_atom_type_scat_source
C C 0.0033 0.0016 'International Tables Vol C Tables 4.2.6.8 and 6.1.1.4'
H H 0.0000 0.0000 'International Tables Vol C Tables 4.2.6.8 and 6.1.1.4'
N N 0.0061 0.0033 'International Tables Vol C Tables 4.2.6.8 and 6.1.1.4'
O O 0.0106 0.0060 'International Tables Vol C Tables 4.2.6.8 and 6.1.1.4'

loop_
_geom_angle_atom_site_label_1
_geom_angle_atom_site_label_2
_geom_angle_atom_site_label_3
_geom_angle_site_symmetry_1
_geom_angle_site_symmetry_3
_geom_angle
_geom_angle_publ_flag
C8 N1 C9 . . 111.26(13) ?
C8 N1 H1N1 . . 109.4 ?
C9 N1 H1N1 . . 109.4 ?
C8 N1 H2N1 . . 109.4 ?
C9 N1 H2N1 . . 109.4 ?
H1N1 N1 H2N1 . . 108.0 ?
C13 C4 C5 . . 109.83(14) ?
C13 C4 C10 . . 109.95(14) ?
C5 C4 C10 . . 111.61(14) ?
C13 C4 H4A . . 108.5 ?
C5 C4 H4A . . 108.5 ?
C10 C4 H4A . . 108.5 ?
C7 C5 C4 . . 116.86(15) ?
C7 C5 H5A . . 108.1 ?
C4 C5 H5A . . 108.1 ?
C7 C5 H5B . . 108.1 ?
C4 C5 H5B . . 108.1 ?
H5A C5 H5B . . 107.3 ?
C5 C7 C5 2_454 . 111.4(2) ?
C5 C7 H7A 2_454 . 109.3 ?
C5 C7 H7A . . 109.3 ?
N1 C8 C10 . . 109.74(15) ?
N1 C8 H8A . . 109.7 ?
C10 C8 H8A . . 109.7 ?
N1 C8 H8B . . 109.7 ?
C10 C8 H8B . . 109.7 ?
H8A C8 H8B . . 108.2 ?
N1 C9 C13 . . 110.28(14) ?
N1 C9 H9A . . 109.6 ?
C13 C9 H9A . . 109.6 ?
N1 C9 H9B . . 109.6 ?
C13 C9 H9B . . 109.6 ?
H9A C9 H9B . . 108.1 ?
C8 C10 C4 . . 113.16(14) ?
C8 C10 H10A . . 108.9 ?
C4 C10 H10A . . 108.9 ?
C8 C10 H10B . . 108.9 ?
C4 C10 H10B . . 108.9 ?
H10A C10 H10B . . 107.8 ?
C9 C13 C4 . . 113.86(15) ?
C9 C13 H13A . . 108.8 ?
C4 C13 H13A . . 108.8 ?
C9 C13 H13B . . 108.8 ?
C4 C13 H13B . . 108.8 ?
H13A C13 H13B . . 107.7 ?
C12 C6 C14 . . 118.11(16) ?
C12 C6 C11 . . 121.05(17) ?
C14 C6 C11 . . 120.80(17) ?
O2 C11 O1 . . 124.56(18) ?
O2 C11 C6 . . 117.75(18) ?
O1 C11 C6 . . 117.67(18) ?
C14 C12 C6 5_554 . 120.88(17) ?
C14 C12 H12A 5_554 . 119.6 ?
C6 C12 H12A . . 119.6 ?
C12 C14 C6 5_554 . 121.00(17) ?
C12 C14 H14A 5_554 . 119.5 ?
C6 C14 H14A . . 119.5 ?

loop_
_geom_bond_atom_site_label_1
_geom_bond_atom_site_label_2
_geom_bond_site_symmetry_2
_geom_bond_distance
_geom_bond_publ_flag
N1 C8 . 1.482(2) ?
N1 C9 . 1.488(2) ?
N1 H1N1 . 0.9000 ?
N1 H2N1 . 0.9000 ?
C4 C13 . 1.522(2) ?
C4 C5 . 1.522(2) ?
C4 C10 . 1.525(2) ?
C4 H4A . 0.9800 ?
C5 C7 . 1.515(2) ?
C5 H5A . 0.9700 ?
C5 H5B . 0.9700 ?
C7 C5 2_454 1.514(2) ?
C7 H7A . 0.9598 ?
C8 C10 . 1.514(2) ?
C8 H8A . 0.9700 ?
C8 H8B . 0.9700 ?
C9 C13 . 1.514(2) ?
C9 H9A . 0.9700 ?
C9 H9B . 0.9700 ?
C10 H10A . 0.9700 ?
C10 H10B . 0.9700 ?
C13 H13A . 0.9700 ?
C13 H13B . 0.9700 ?
O1 C11 . 1.261(2) ?
O2 C11 . 1.255(2) ?
C6 C12 . 1.383(2) ?
C6 C14 . 1.384(2) ?
C6 C11 . 1.506(2) ?
C12 C14 5_554 1.379(2) ?
C12 H12A . 0.9300 ?
C14 C12 5_554 1.379(2) ?
C14 H14A . 0.9300 ?

loop_
_geom_hbond_atom_site_label_D
_geom_hbond_atom_site_label_H
_geom_hbond_atom_site_label_A
_geom_hbond_site_symmetry_A
_geom_hbond_distance_DH
_geom_hbond_distance_HA
_geom_hbond_distance_DA
_geom_hbond_angle_DHA
N1 H1N1 O1 7_454 0.90 1.91 2.7958(19) 168.9
N1 H2N1 O2 . 0.90 1.82 2.7213(18) 174.2
N1 H2N1 O1 . 0.90 2.61 3.1528(19) 119.8
